data_7018648
loop_
_publ_author_name
'Sickerman, Nathaniel S.'
'Park, Young Jun'
'Ng, Gary K.-Y.'
'Bates, Jefferson E.'
'Hilkert, Mark'
'Ziller, Joseph W.'
'Furche, Filipp'
'Borovik, A. S.'

_publ_section_title
;
 Synthesis, structure, and physical properties for a series of trigonal
 bipyramidal M(II)-Cl complexes with intramolecular hydrogen bonds.
;
_journal_issue 15
_journal_name_full 'Dalton transactions (Cambridge, England : 2003)'
_journal_page_first 4358
_journal_page_last 4364
_journal_paper_doi 10.1039/c2dt12244h
_journal_volume 41
_journal_year 2012
_chemical_formula_sum 'C39 H47 B Cl N7 O3 Zn'
_chemical_formula_weight 773.47
_chemical_name_systematic
;
?
;
_space_group_IT_number 14
_symmetry_cell_setting monoclinic
_symmetry_space_group_name_Hall '-P 2ybc'
_symmetry_space_group_name_H-M 'P 1 21/c 1'
_atom_sites_solution_hydrogens mixed
_atom_sites_solution_primary direct
_atom_sites_solution_secondary difmap
_audit_creation_method SHELXTL
_cell_angle_alpha 90.00
_cell_angle_beta 96.1007(7)
_cell_angle_gamma 90.00
_cell_formula_units_Z 4
_cell_length_a 11.4509(6)
_cell_length_b 20.1051(10)
_cell_length_c 15.7239(8)
_cell_measurement_reflns_used 9955
_cell_measurement_temperature 153(2)
_cell_measurement_theta_max 28.19
_cell_measurement_theta_min 2.33
_cell_volume 3599.5(3)
_computing_cell_refinement 'Bruker SMART APEX2/SAINT'
_computing_data_collection 'Bruker SMART APEX2'
_computing_data_reduction 'Bruker SAINT'
_computing_molecular_graphics 'Bruker SHELXTL'
_computing_publication_material 'Bruker SHELXTL'
_computing_structure_refinement 'SHELXL-97 (Sheldrick, 2008)'
_computing_structure_solution 'SHELXS-97 (Sheldrick, 2008)'
_diffrn_ambient_temperature 153(2)
_diffrn_measured_fraction_theta_full 0.999
_diffrn_measured_fraction_theta_max 0.999
_diffrn_measurement_device_type 'Bruker SMART APEX II CCD'
_diffrn_measurement_method 'phi and omega'
_diffrn_radiation_monochromator graphite
_diffrn_radiation_source 'fine-focus sealed tube'
_diffrn_radiation_type MoK\a
_diffrn_radiation_wavelength 0.71073
_diffrn_reflns_av_R_equivalents 0.0343
_diffrn_reflns_av_sigmaI/netI 0.0255
_diffrn_reflns_limit_h_max 14
_diffrn_reflns_limit_h_min -14
_diffrn_reflns_limit_k_max 25
_diffrn_reflns_limit_k_min -25
_diffrn_reflns_limit_l_max 19
_diffrn_reflns_limit_l_min -19
_diffrn_reflns_number 38564
_diffrn_reflns_theta_full 26.37
_diffrn_reflns_theta_max 26.37
_diffrn_reflns_theta_min 1.65
_exptl_absorpt_coefficient_mu 0.806
_exptl_absorpt_correction_T_max 0.9457
_exptl_absorpt_correction_T_min 0.7998
_exptl_absorpt_correction_type multi-scan
_exptl_absorpt_process_details 'Bruker SADABS'
_exptl_crystal_colour colourless
_exptl_crystal_density_diffrn 1.427
_exptl_crystal_density_method 'not measured'
_exptl_crystal_description irregular
_exptl_crystal_F_000 1624
_exptl_crystal_size_max 0.29
_exptl_crystal_size_mid 0.15
_exptl_crystal_size_min 0.07
_refine_diff_density_max 0.978
_refine_diff_density_min -0.480
_refine_diff_density_rms 0.059
_refine_ls_extinction_method none
_refine_ls_goodness_of_fit_ref 1.023
_refine_ls_hydrogen_treatment mixed
_refine_ls_matrix_type full
_refine_ls_number_parameters 481
_refine_ls_number_reflns 7355
_refine_ls_number_restraints 0
_refine_ls_restrained_S_all 1.023
_refine_ls_R_factor_all 0.0459
_refine_ls_R_factor_gt 0.0346
_refine_ls_shift/su_max 0.001
_refine_ls_shift/su_mean 0.000
_refine_ls_structure_factor_coef Fsqd
_refine_ls_weighting_details 'calc w=1/[\s^2^(Fo^2^)+(0.0483P)^2^+2.2808P] where P=(Fo^2^+2Fc^2^)/3'
_refine_ls_weighting_scheme calc
_refine_ls_wR_factor_gt 0.0868
_refine_ls_wR_factor_ref 0.0930
_reflns_number_gt 6067
_reflns_number_total 7355
_reflns_threshold_expression >2sigma(I)
_cod_data_source_file c2dt12244h.txt
_cod_data_source_block asb113
_cod_depositor_comments
;
The following automatic conversions were performed:

'_symmetry_cell_setting' value 'Monoclinic' changed to 'monoclinic'
according to /home/saulius/struct/CIF-dictionaries/cif_core.dic
dictionary named 'cif_core.dic' version 2.4.1 from 2010-06-29.

Automatic conversion script
Id: cif_fix_values 1715 2011-07-08 13:25:40Z adriana 
;
_cod_original_sg_symbol_H-M P2(1)/c
_cod_database_code 7018648

loop_
_symmetry_equiv_pos_as_xyz
'x, y, z'
'-x, y+1/2, -z+1/2'
'-x, -y, -z'
'x, -y-1/2, z-1/2'

loop_
_atom_site_label
_atom_site_type_symbol
_atom_site_fract_x
_atom_site_fract_y
_atom_site_fract_z
_atom_site_U_iso_or_equiv
_atom_site_adp_type
_atom_site_occupancy
_atom_site_symmetry_multiplicity
_atom_site_calc_flag
_atom_site_refinement_flags
Zn1 Zn 0.988326(19) 0.206966(11) 0.108955(14) 0.01807(8) Uani 1 1 d .
Cl1 Cl 0.78077(4) 0.20204(2) 0.07225(3) 0.02402(12) Uani 1 1 d .
O1 O 0.94067(13) 0.34092(7) 0.31558(9) 0.0268(3) Uani 1 1 d .
O2 O 0.99033(13) -0.00849(7) 0.12121(11) 0.0342(4) Uani 1 1 d .
O3 O 1.02740(13) 0.32991(8) -0.11033(9) 0.0279(3) Uani 1 1 d .
N1 N 1.18415(15) 0.20845(8) 0.14175(11) 0.0216(4) Uani 1 1 d .
N2 N 0.99687(14) 0.26605(8) 0.21685(10) 0.0207(4) Uani 1 1 d .
N3 N 1.02159(15) 0.10501(8) 0.12398(11) 0.0213(4) Uani 1 1 d .
N4 N 1.03735(15) 0.25375(9) 0.00101(11) 0.0226(4) Uani 1 1 d .
N5 N 0.80345(16) 0.27414(9) 0.25503(12) 0.0248(4) Uani 1 1 d .
N6 N 0.84653(18) 0.05400(10) 0.06519(15) 0.0344(5) Uani 1 1 d .
N7 N 0.86404(17) 0.30798(10) -0.05421(12) 0.0281(4) Uani 1 1 d .
H5 H 0.773(2) 0.2546(14) 0.2141(17) 0.037(8) Uiso 1 1 d .
H6 H 0.818(2) 0.0859(14) 0.0606(17) 0.032(8) Uiso 1 1 d .
H7 H 0.825(2) 0.2898(13) -0.0208(18) 0.041(8) Uiso 1 1 d .
C1 C 1.20305(18) 0.23482(11) 0.22968(13) 0.0246(4) Uani 1 1 d .
H1A H 1.2843 0.2519 0.2410 0.030 Uiso 1 1 calc R
H1B H 1.1930 0.1986 0.2709 0.030 Uiso 1 1 calc R
C2 C 1.11708(18) 0.29014(10) 0.24196(14) 0.0258(5) Uani 1 1 d .
H2A H 1.1250 0.3043 0.3026 0.031 Uiso 1 1 calc R
H2B H 1.1339 0.3289 0.2065 0.031 Uiso 1 1 calc R
C3 C 0.91573(18) 0.29187(10) 0.25799(12) 0.0211(4) Uani 1 1 d .
C4 C 0.8345(2) 0.35828(12) 0.35371(14) 0.0295(5) Uani 1 1 d .
H4A H 0.8183 0.4065 0.3477 0.035 Uiso 1 1 calc R
H4B H 0.8425 0.3467 0.4153 0.035 Uiso 1 1 calc R
C5 C 0.73647(19) 0.31818(11) 0.30537(14) 0.0269(5) Uani 1 1 d .
H5A H 0.6912 0.2928 0.3448 0.032 Uiso 1 1 calc R
H5B H 0.6823 0.3469 0.2684 0.032 Uiso 1 1 calc R
C6 C 1.22674(18) 0.13972(10) 0.13716(15) 0.0259(5) Uani 1 1 d .
H6A H 1.3030 0.1353 0.1728 0.031 Uiso 1 1 calc R
H6B H 1.2393 0.1290 0.0773 0.031 Uiso 1 1 calc R
C7 C 1.13934(18) 0.09119(11) 0.16820(14) 0.0255(5) Uani 1 1 d .
H7A H 1.1628 0.0450 0.1561 0.031 Uiso 1 1 calc R
H7B H 1.1379 0.0959 0.2308 0.031 Uiso 1 1 calc R
C8 C 0.95451(18) 0.05410(10) 0.10473(12) 0.0202(4) Uani 1 1 d .
C9 C 0.89725(19) -0.05445(11) 0.09042(14) 0.0273(5) Uani 1 1 d .
H9A H 0.8743 -0.0824 0.1378 0.033 Uiso 1 1 calc R
H9B H 0.9230 -0.0838 0.0454 0.033 Uiso 1 1 calc R
C10 C 0.7955(2) -0.01061(11) 0.05442(15) 0.0299(5) Uani 1 1 d .
H10A H 0.7715 -0.0205 -0.0066 0.036 Uiso 1 1 calc R
H10B H 0.7269 -0.0155 0.0873 0.036 Uiso 1 1 calc R
C11 C 1.23232(18) 0.25251(12) 0.07936(14) 0.0287(5) Uani 1 1 d .
H11A H 1.3156 0.2410 0.0752 0.034 Uiso 1 1 calc R
H11B H 1.2290 0.2992 0.0989 0.034 Uiso 1 1 calc R
C12 C 1.16288(18) 0.24548(12) -0.00774(14) 0.0295(5) Uani 1 1 d .
H12A H 1.1886 0.2796 -0.0472 0.035 Uiso 1 1 calc R
H12B H 1.1770 0.2011 -0.0319 0.035 Uiso 1 1 calc R
C13 C 0.97808(19) 0.29443(10) -0.05093(13) 0.0220(4) Uani 1 1 d .
C14 C 0.9377(2) 0.37124(11) -0.15718(15) 0.0321(5) Uani 1 1 d .
H14A H 0.9230 0.3565 -0.2175 0.039 Uiso 1 1 calc R
H14B H 0.9625 0.4184 -0.1562 0.039 Uiso 1 1 calc R
C15 C 0.8279(2) 0.36266(11) -0.11171(14) 0.0300(5) Uani 1 1 d .
H15A H 0.8100 0.4033 -0.0799 0.036 Uiso 1 1 calc R
H15B H 0.7589 0.3506 -0.1521 0.036 Uiso 1 1 calc R
B1 B 1.4425(2) 0.48253(11) 0.20975(15) 0.0206(5) Uani 1 1 d .
C16 C 1.31569(18) 0.46853(10) 0.15385(13) 0.0224(4) Uani 1 1 d .
C17 C 1.2995(2) 0.45817(11) 0.06532(14) 0.0294(5) Uani 1 1 d .
H17A H 1.3660 0.4596 0.0340 0.035 Uiso 1 1 calc R
C18 C 1.1897(2) 0.44587(12) 0.02159(16) 0.0391(6) Uani 1 1 d .
H18A H 1.1828 0.4388 -0.0385 0.047 Uiso 1 1 calc R
C19 C 1.0909(2) 0.44383(12) 0.06429(18) 0.0400(6) Uani 1 1 d .
H19A H 1.0163 0.4340 0.0346 0.048 Uiso 1 1 calc R
C20 C 1.1022(2) 0.45641(12) 0.15111(18) 0.0372(6) Uani 1 1 d .
H20A H 1.0348 0.4563 0.1815 0.045 Uiso 1 1 calc R
C21 C 1.21207(18) 0.46916(11) 0.19400(15) 0.0282(5) Uani 1 1 d .
H21A H 1.2174 0.4788 0.2534 0.034 Uiso 1 1 calc R
C22 C 1.45005(17) 0.44317(10) 0.30220(13) 0.0197(4) Uani 1 1 d .
C23 C 1.39018(18) 0.38326(10) 0.31111(13) 0.0225(4) Uani 1 1 d .
H23A H 1.3388 0.3676 0.2640 0.027 Uiso 1 1 calc R
C24 C 1.40243(19) 0.34568(11) 0.38582(14) 0.0255(4) Uani 1 1 d .
H24A H 1.3597 0.3054 0.3887 0.031 Uiso 1 1 calc R
C25 C 1.4761(2) 0.36657(11) 0.45569(14) 0.0291(5) Uani 1 1 d .
H25A H 1.4844 0.3413 0.5070 0.035 Uiso 1 1 calc R
C26 C 1.5376(2) 0.42510(12) 0.44930(14) 0.0322(5) Uani 1 1 d .
H26A H 1.5890 0.4402 0.4967 0.039 Uiso 1 1 calc R
C27 C 1.52506(18) 0.46217(11) 0.37425(13) 0.0252(4) Uani 1 1 d .
H27A H 1.5692 0.5020 0.3717 0.030 Uiso 1 1 calc R
C28 C 1.55537(18) 0.45177(10) 0.16648(12) 0.0219(4) Uani 1 1 d .
C29 C 1.5513(2) 0.39326(11) 0.11815(14) 0.0289(5) Uani 1 1 d .
H29A H 1.4778 0.3718 0.1046 0.035 Uiso 1 1 calc R
C30 C 1.6512(2) 0.36533(13) 0.08919(15) 0.0363(6) Uani 1 1 d .
H30A H 1.6449 0.3260 0.0556 0.044 Uiso 1 1 calc R
C31 C 1.7596(2) 0.39499(13) 0.10943(15) 0.0360(6) Uani 1 1 d .
H31A H 1.8281 0.3762 0.0900 0.043 Uiso 1 1 calc R
C32 C 1.7670(2) 0.45202(12) 0.15799(16) 0.0344(5) Uani 1 1 d .
H32A H 1.8412 0.4723 0.1732 0.041 Uiso 1 1 calc R
C33 C 1.66657(19) 0.47999(11) 0.18477(14) 0.0279(5) Uani 1 1 d .
H33A H 1.6737 0.5201 0.2169 0.033 Uiso 1 1 calc R
C34 C 1.45608(17) 0.56355(10) 0.21768(13) 0.0211(4) Uani 1 1 d .
C35 C 1.43064(18) 0.60130(11) 0.28814(13) 0.0239(4) Uani 1 1 d .
H35A H 1.4035 0.5792 0.3357 0.029 Uiso 1 1 calc R
C36 C 1.44376(18) 0.67034(11) 0.29115(15) 0.0277(5) Uani 1 1 d .
H36A H 1.4270 0.6942 0.3406 0.033 Uiso 1 1 calc R
C37 C 1.48101(19) 0.70405(11) 0.22236(15) 0.0299(5) Uani 1 1 d .
H37A H 1.4917 0.7509 0.2246 0.036 Uiso 1 1 calc R
C38 C 1.5025(2) 0.66860(11) 0.15018(15) 0.0313(5) Uani 1 1 d .
H38A H 1.5259 0.6913 0.1018 0.038 Uiso 1 1 calc R
C39 C 1.49009(19) 0.60019(11) 0.14852(14) 0.0276(5) Uani 1 1 d .
H39A H 1.5053 0.5770 0.0983 0.033 Uiso 1 1 calc R

loop_
_atom_site_aniso_label
_atom_site_aniso_U_11
_atom_site_aniso_U_22
_atom_site_aniso_U_33
_atom_site_aniso_U_23
_atom_site_aniso_U_13
_atom_site_aniso_U_12
Zn1 0.01597(12) 0.01754(12) 0.02033(13) -0.00052(9) 0.00018(8) 0.00019(9)
Cl1 0.0212(2) 0.0236(3) 0.0271(3) -0.00201(19) 0.00189(19) 0.00030(19)
O1 0.0258(8) 0.0262(8) 0.0280(8) -0.0090(6) 0.0012(6) -0.0013(6)
O2 0.0277(8) 0.0173(8) 0.0544(10) 0.0018(7) -0.0111(7) -0.0002(6)
O3 0.0298(8) 0.0297(8) 0.0247(8) 0.0052(6) 0.0054(6) 0.0004(6)
N1 0.0180(8) 0.0202(9) 0.0261(9) -0.0006(7) -0.0004(7) -0.0002(7)
N2 0.0187(8) 0.0201(9) 0.0223(9) -0.0025(7) -0.0023(7) -0.0015(7)
N3 0.0181(8) 0.0192(9) 0.0260(9) 0.0019(7) 0.0000(7) 0.0020(7)
N4 0.0191(9) 0.0259(9) 0.0230(9) 0.0009(7) 0.0033(7) 0.0010(7)
N5 0.0237(9) 0.0264(10) 0.0243(10) -0.0057(8) 0.0024(7) -0.0028(8)
N6 0.0222(10) 0.0183(10) 0.0603(14) 0.0029(9) -0.0073(9) -0.0002(8)
N7 0.0255(10) 0.0307(10) 0.0287(10) 0.0074(8) 0.0052(8) 0.0053(8)
C1 0.0196(10) 0.0228(11) 0.0295(11) -0.0017(8) -0.0060(8) -0.0004(8)
C2 0.0195(10) 0.0236(11) 0.0328(12) -0.0056(9) -0.0036(9) -0.0031(8)
C3 0.0259(11) 0.0179(10) 0.0185(10) 0.0011(8) -0.0022(8) -0.0025(8)
C4 0.0333(12) 0.0296(12) 0.0266(11) -0.0057(9) 0.0075(9) 0.0007(10)
C5 0.0275(11) 0.0286(11) 0.0252(11) -0.0039(9) 0.0057(9) 0.0006(9)
C6 0.0171(10) 0.0235(11) 0.0363(12) -0.0031(9) -0.0002(9) 0.0029(8)
C7 0.0203(10) 0.0207(10) 0.0346(12) 0.0006(9) -0.0017(9) 0.0043(8)
C8 0.0213(10) 0.0178(10) 0.0218(10) 0.0014(7) 0.0041(8) 0.0024(8)
C9 0.0276(11) 0.0191(11) 0.0346(12) -0.0007(9) 0.0006(9) -0.0056(9)
C10 0.0279(12) 0.0233(11) 0.0372(12) 0.0008(9) -0.0023(9) -0.0025(9)
C11 0.0175(10) 0.0315(12) 0.0371(12) 0.0049(10) 0.0026(9) -0.0027(9)
C12 0.0222(11) 0.0363(13) 0.0312(12) 0.0054(10) 0.0075(9) 0.0015(9)
C13 0.0259(11) 0.0196(10) 0.0208(10) -0.0057(8) 0.0038(8) -0.0031(8)
C14 0.0428(14) 0.0230(11) 0.0309(12) 0.0050(9) 0.0055(10) 0.0072(10)
C15 0.0345(13) 0.0282(12) 0.0265(11) 0.0035(9) 0.0000(9) 0.0073(10)
B1 0.0178(11) 0.0204(11) 0.0235(11) 0.0005(9) 0.0022(9) -0.0008(9)
C16 0.0203(10) 0.0166(10) 0.0294(11) 0.0040(8) -0.0012(8) -0.0012(8)
C17 0.0288(12) 0.0265(11) 0.0314(12) 0.0030(9) -0.0035(9) -0.0015(9)
C18 0.0445(15) 0.0320(13) 0.0358(13) 0.0038(10) -0.0177(11) -0.0033(11)
C19 0.0285(13) 0.0270(12) 0.0591(17) 0.0109(11) -0.0200(12) -0.0057(10)
C20 0.0188(11) 0.0297(13) 0.0622(17) 0.0151(12) -0.0007(11) -0.0004(9)
C21 0.0212(11) 0.0286(12) 0.0341(12) 0.0064(9) -0.0006(9) 0.0003(9)
C22 0.0149(9) 0.0209(10) 0.0236(10) -0.0013(8) 0.0031(8) 0.0030(8)
C23 0.0202(10) 0.0218(10) 0.0251(10) -0.0022(8) 0.0008(8) 0.0006(8)
C24 0.0256(11) 0.0208(11) 0.0306(11) 0.0017(9) 0.0052(9) -0.0004(9)
C25 0.0335(12) 0.0292(12) 0.0245(11) 0.0051(9) 0.0020(9) 0.0024(10)
C26 0.0332(12) 0.0350(13) 0.0260(11) -0.0005(9) -0.0072(9) -0.0019(10)
C27 0.0231(11) 0.0241(11) 0.0273(11) 0.0003(9) -0.0023(8) -0.0029(9)
C28 0.0226(10) 0.0236(10) 0.0197(10) 0.0035(8) 0.0030(8) 0.0021(8)
C29 0.0271(12) 0.0294(12) 0.0292(12) -0.0013(9) -0.0018(9) 0.0042(9)
C30 0.0452(15) 0.0359(13) 0.0277(12) -0.0043(10) 0.0031(10) 0.0160(11)
C31 0.0316(13) 0.0468(15) 0.0312(12) 0.0086(11) 0.0113(10) 0.0166(11)
C32 0.0218(11) 0.0398(14) 0.0425(14) 0.0060(11) 0.0074(10) 0.0003(10)
C33 0.0218(11) 0.0285(12) 0.0334(12) -0.0006(9) 0.0030(9) 0.0008(9)
C34 0.0146(9) 0.0221(10) 0.0258(10) 0.0017(8) -0.0010(8) 0.0012(8)
C35 0.0187(10) 0.0270(11) 0.0261(11) 0.0031(9) 0.0024(8) 0.0004(8)
C36 0.0194(10) 0.0268(12) 0.0360(12) -0.0049(9) -0.0003(9) 0.0037(9)
C37 0.0209(11) 0.0208(11) 0.0467(14) 0.0033(9) -0.0023(9) -0.0006(8)
C38 0.0288(12) 0.0289(12) 0.0362(13) 0.0091(10) 0.0036(10) -0.0044(10)
C39 0.0274(11) 0.0278(12) 0.0280(11) 0.0021(9) 0.0041(9) 0.0002(9)

loop_
_atom_type_symbol
_atom_type_description
_atom_type_scat_dispersion_real
_atom_type_scat_dispersion_imag
_atom_type_scat_source
C C 0.0033 0.0016 'International Tables Vol C Tables 4.2.6.8 and 6.1.1.4'
H H 0.0000 0.0000 'International Tables Vol C Tables 4.2.6.8 and 6.1.1.4'
B B 0.0013 0.0007 'International Tables Vol C Tables 4.2.6.8 and 6.1.1.4'
N N 0.0061 0.0033 'International Tables Vol C Tables 4.2.6.8 and 6.1.1.4'
O O 0.0106 0.0060 'International Tables Vol C Tables 4.2.6.8 and 6.1.1.4'
Cl Cl 0.1484 0.1585 'International Tables Vol C Tables 4.2.6.8 and 6.1.1.4'
Zn Zn 0.2839 1.4301 'International Tables Vol C Tables 4.2.6.8 and 6.1.1.4'

loop_
_geom_angle_atom_site_label_1
_geom_angle_atom_site_label_2
_geom_angle_atom_site_label_3
_geom_angle
N2 Zn1 N4 114.77(7)
N2 Zn1 N3 118.58(7)
N4 Zn1 N3 118.40(7)
N2 Zn1 N1 81.07(6)
N4 Zn1 N1 80.28(6)
N3 Zn1 N1 79.75(6)
N2 Zn1 Cl1 100.46(5)
N4 Zn1 Cl1 99.81(5)
N3 Zn1 Cl1 98.69(5)
N1 Zn1 Cl1 178.22(5)
C3 O1 C4 109.00(16)
C8 O2 C9 109.50(16)
C13 O3 C14 109.10(16)
C6 N1 C11 112.54(17)
C6 N1 C1 111.56(16)
C11 N1 C1 112.36(17)
C6 N1 Zn1 107.73(12)
C11 N1 Zn1 106.89(12)
C1 N1 Zn1 105.27(12)
C3 N2 C2 115.71(17)
C3 N2 Zn1 131.81(14)
C2 N2 Zn1 111.76(13)
C8 N3 C7 116.77(17)
C8 N3 Zn1 130.59(14)
C7 N3 Zn1 112.55(12)
C13 N4 C12 117.70(18)
C13 N4 Zn1 129.37(14)
C12 N4 Zn1 112.28(13)
C3 N5 C5 112.35(18)
C8 N6 C10 114.04(19)
C13 N7 C15 113.10(19)
N1 C1 C2 110.58(17)
N2 C2 C1 109.07(16)
N2 C3 N5 128.09(19)
N2 C3 O1 121.08(18)
N5 C3 O1 110.75(18)
O1 C4 C5 105.79(16)
N5 C5 C4 100.99(17)
N1 C6 C7 110.83(17)
N3 C7 C6 109.18(17)
N3 C8 N6 127.72(19)
N3 C8 O2 122.32(18)
N6 C8 O2 109.93(18)
O2 C9 C10 105.12(17)
N6 C10 C9 101.28(17)
N1 C11 C12 110.39(17)
N4 C12 C11 109.24(17)
N4 C13 N7 126.9(2)
N4 C13 O3 122.79(19)
N7 C13 O3 110.32(18)
O3 C14 C15 105.73(17)
N7 C15 C14 100.54(17)
C34 B1 C16 106.40(16)
C34 B1 C28 109.46(16)
C16 B1 C28 113.82(17)
C34 B1 C22 114.46(17)
C16 B1 C22 110.50(16)
C28 B1 C22 102.40(16)
C17 C16 C21 114.82(19)
C17 C16 B1 125.07(19)
C21 C16 B1 120.05(19)
C18 C17 C16 122.4(2)
C19 C18 C17 120.8(2)
C18 C19 C20 118.7(2)
C19 C20 C21 120.0(2)
C20 C21 C16 123.1(2)
C27 C22 C23 114.75(18)
C27 C22 B1 123.52(18)
C23 C22 B1 121.38(17)
C24 C23 C22 123.03(19)
C25 C24 C23 120.4(2)
C24 C25 C26 118.4(2)
C25 C26 C27 120.8(2)
C26 C27 C22 122.6(2)
C33 C28 C29 115.51(19)
C33 C28 B1 120.12(18)
C29 C28 B1 124.02(19)
C30 C29 C28 122.4(2)
C31 C30 C29 119.9(2)
C32 C31 C30 119.2(2)
C31 C32 C33 120.2(2)
C32 C33 C28 122.7(2)
C35 C34 C39 115.30(19)
C35 C34 B1 124.97(18)
C39 C34 B1 119.65(18)
C36 C35 C34 122.4(2)
C37 C36 C35 120.1(2)
C36 C37 C38 119.1(2)
C39 C38 C37 120.0(2)
C38 C39 C34 123.0(2)

loop_
_geom_bond_atom_site_label_1
_geom_bond_atom_site_label_2
_geom_bond_distance
Zn1 N2 2.0649(16)
Zn1 N4 2.0696(17)
Zn1 N3 2.0938(17)
Zn1 N1 2.2470(17)
Zn1 Cl1 2.3875(5)
O1 C3 1.349(2)
O1 C4 1.454(3)
O2 C8 1.340(2)
O2 C9 1.454(2)
O3 C13 1.346(2)
O3 C14 1.459(3)
N1 C6 1.470(3)
N1 C11 1.472(3)
N1 C1 1.475(3)
N2 C3 1.296(3)
N2 C2 1.473(3)
N3 C8 1.296(3)
N3 C7 1.476(3)
N4 C13 1.296(3)
N4 C12 1.468(3)
N5 C3 1.330(3)
N5 C5 1.459(3)
N6 C8 1.324(3)
N6 C10 1.427(3)
N7 C13 1.330(3)
N7 C15 1.455(3)
C1 C2 1.511(3)
C4 C5 1.519(3)
C6 C7 1.515(3)
C9 C10 1.521(3)
C11 C12 1.516(3)
C14 C15 1.521(3)
B1 C34 1.640(3)
B1 C16 1.640(3)
B1 C28 1.644(3)
B1 C22 1.649(3)
C16 C17 1.400(3)
C16 C21 1.402(3)
C17 C18 1.389(3)
C18 C19 1.377(4)
C19 C20 1.381(4)
C20 C21 1.386(3)
C22 C27 1.400(3)
C22 C23 1.400(3)
C23 C24 1.391(3)
C24 C25 1.378(3)
C25 C26 1.380(3)
C26 C27 1.390(3)
C28 C33 1.396(3)
C28 C29 1.399(3)
C29 C30 1.393(3)
C30 C31 1.383(4)
C31 C32 1.375(4)
C32 C33 1.385(3)
C34 C35 1.399(3)
C34 C39 1.402(3)
C35 C36 1.397(3)
C36 C37 1.382(3)
C37 C38 1.384(3)
C38 C39 1.383(3)
